data_4068080
loop_
_publ_author_name
'Blasberg, Florian'
'Bolte, Michael'
'Wagner, Matthias'
'Lerner, Hans-Wolfram'

_publ_section_title
;
 An Approach to Pin Down the Solid-State Structure of the &#x201C;Turbo
 Grignard&#x201D;
;
_journal_issue 3
_journal_name_full Organometallics
_journal_page_first 1001
_journal_paper_doi 10.1021/om201080t
_journal_volume 31
_journal_year 2012
_chemical_formula_moiety 'C16 H32 Cl2 Li2 O4'
_chemical_formula_sum 'C16 H32 Cl2 Li2 O4'
_chemical_formula_weight 373.20
_chemical_name_systematic ?
_space_group_IT_number 14
_symmetry_cell_setting monoclinic
_symmetry_space_group_name_Hall '-P 2yn'
_symmetry_space_group_name_H-M 'P 1 21/n 1'
_atom_sites_solution_hydrogens geom
_atom_sites_solution_primary direct
_atom_sites_solution_secondary difmap
_audit_creation_method SHELXL-97
_cell_angle_alpha 90.00
_cell_angle_beta 96.20(3)
_cell_angle_gamma 90.00
_cell_formula_units_Z 2
_cell_length_a 9.635(3)
_cell_length_b 11.430(5)
_cell_length_c 9.690(4)
_cell_measurement_reflns_used 2122
_cell_measurement_temperature 173(2)
_cell_measurement_theta_max 25.5
_cell_measurement_theta_min 3.4
_cell_volume 1060.9(7)
_computing_cell_refinement 'X-Area (Stoe & Cie, 2001)'
_computing_data_collection 'X-Area (Stoe & Cie, 2001)'
_computing_data_reduction 'X-Area (Stoe & Cie, 2001)'
_computing_molecular_graphics 'XP (Sheldrick, 2008)'
_computing_structure_refinement 'SHELXL-97 (Sheldrick, 1997)'
_computing_structure_solution 'SHELXS-97 (Sheldrick, 1990)'
_diffrn_ambient_temperature 173(2)
_diffrn_measured_fraction_theta_full 0.998
_diffrn_measured_fraction_theta_max 0.998
_diffrn_measurement_device_type 'STOE IPDS II two-circle-diffractometer'
_diffrn_measurement_method \w
_diffrn_radiation_monochromator graphite
_diffrn_radiation_source 'fine-focus sealed tube'
_diffrn_radiation_type MoK\a
_diffrn_radiation_wavelength 0.71073
_diffrn_reflns_av_R_equivalents 0.2148
_diffrn_reflns_av_sigmaI/netI 0.2590
_diffrn_reflns_limit_h_max 11
_diffrn_reflns_limit_h_min -11
_diffrn_reflns_limit_k_max 13
_diffrn_reflns_limit_k_min -13
_diffrn_reflns_limit_l_max 11
_diffrn_reflns_limit_l_min -11
_diffrn_reflns_number 9490
_diffrn_reflns_theta_full 25.00
_diffrn_reflns_theta_max 25.02
_diffrn_reflns_theta_min 3.35
_diffrn_standards_number 0
_exptl_absorpt_coefficient_mu 0.319
_exptl_absorpt_correction_T_max 0.9873
_exptl_absorpt_correction_T_min 0.9447
_exptl_absorpt_correction_type multi-scan
_exptl_absorpt_process_details 'MULABS (Spek, 2003; Blessing, 1995)'
_exptl_crystal_colour colourless
_exptl_crystal_density_diffrn 1.168
_exptl_crystal_density_method 'not measured'
_exptl_crystal_description plate
_exptl_crystal_F_000 400
_exptl_crystal_size_max 0.18
_exptl_crystal_size_mid 0.17
_exptl_crystal_size_min 0.04
_refine_diff_density_max 0.300
_refine_diff_density_min -0.354
_refine_diff_density_rms 0.082
_refine_ls_extinction_method none
_refine_ls_goodness_of_fit_ref 1.044
_refine_ls_hydrogen_treatment constr
_refine_ls_matrix_type full
_refine_ls_number_parameters 109
_refine_ls_number_reflns 1873
_refine_ls_number_restraints 0
_refine_ls_restrained_S_all 1.044
_refine_ls_R_factor_all 0.2575
_refine_ls_R_factor_gt 0.1520
_refine_ls_shift/su_max 0.000
_refine_ls_shift/su_mean 0.000
_refine_ls_structure_factor_coef Fsqd
_refine_ls_weighting_details 'calc w=1/[\s^2^(Fo^2^)+(0.1009P)^2^] where P=(Fo^2^+2Fc^2^)/3'
_refine_ls_weighting_scheme calc
_refine_ls_wR_factor_gt 0.2743
_refine_ls_wR_factor_ref 0.3411
_reflns_number_gt 727
_reflns_number_total 1873
_reflns_threshold_expression >2sigma(I)
_cod_data_source_file om201080t_si_002.cif
_cod_data_source_block wa1160
_cod_depositor_comments
;
The following automatic conversions were performed:

'_symmetry_cell_setting' value 'Monoclinic' changed to 'monoclinic'
according to /home/saulius/struct/CIF-dictionaries/cif_core.dic
dictionary named 'cif_core.dic' version 2.4.1 from 2010-06-29.

Automatic conversion script
Id: cif_fix_values 1715 2011-07-08 13:25:40Z adriana 
;
_cod_original_sg_symbol_H-M P21/n
_cod_database_code 4068080

loop_
_symmetry_equiv_pos_as_xyz
'x, y, z'
'-x+1/2, y+1/2, -z+1/2'
'-x, -y, -z'
'x-1/2, -y-1/2, z-1/2'

loop_
_atom_site_label
_atom_site_type_symbol
_atom_site_fract_x
_atom_site_fract_y
_atom_site_fract_z
_atom_site_U_iso_or_equiv
_atom_site_adp_type
_atom_site_occupancy
_atom_site_symmetry_multiplicity
_atom_site_calc_flag
_atom_site_refinement_flags
Li1 Li 0.5323(14) 0.5013(17) 0.3557(16) 0.057(4) Uani 1 1 d .
Cl1 Cl 0.5803(3) 0.3551(3) 0.5200(3) 0.0652(9) Uani 1 1 d .
O1 O 0.4042(6) 0.4487(7) 0.1966(7) 0.061(2) Uani 1 1 d .
C2 C 0.2996(10) 0.3632(12) 0.2221(13) 0.072(3) Uani 1 1 d .
H2A H 0.3166 0.3310 0.3173 0.087 Uiso 1 1 calc R
H2B H 0.2970 0.2981 0.1544 0.087 Uiso 1 1 calc R
C3 C 0.1660(11) 0.4345(14) 0.2034(15) 0.090(4) Uani 1 1 d .
H3A H 0.0841 0.3837 0.1777 0.108 Uiso 1 1 calc R
H3B H 0.1519 0.4777 0.2893 0.108 Uiso 1 1 calc R
C4 C 0.1892(11) 0.5181(16) 0.0866(16) 0.102(5) Uani 1 1 d .
H4A H 0.1592 0.4828 -0.0052 0.122 Uiso 1 1 calc R
H4B H 0.1382 0.5924 0.0954 0.122 Uiso 1 1 calc R
C5 C 0.3390(11) 0.5363(13) 0.1055(12) 0.084(4) Uani 1 1 d .
H5A H 0.3767 0.5323 0.0146 0.100 Uiso 1 1 calc R
H5B H 0.3598 0.6149 0.1455 0.100 Uiso 1 1 calc R
O11 O 0.6930(6) 0.5666(7) 0.2826(8) 0.064(2) Uani 1 1 d .
C12 C 0.6922(13) 0.6884(11) 0.2447(14) 0.080(4) Uani 1 1 d .
H12A H 0.6012 0.7244 0.2585 0.097 Uiso 1 1 calc R
H12B H 0.7080 0.6972 0.1460 0.097 Uiso 1 1 calc R
C13 C 0.804(2) 0.7442(13) 0.3339(17) 0.120(7) Uani 1 1 d .
H13A H 0.7683 0.7785 0.4169 0.144 Uiso 1 1 calc R
H13B H 0.8486 0.8068 0.2833 0.144 Uiso 1 1 calc R
C14 C 0.9035(16) 0.6494(16) 0.373(2) 0.141(7) Uani 1 1 d .
H14A H 0.9379 0.6552 0.4730 0.169 Uiso 1 1 calc R
H14B H 0.9846 0.6550 0.3189 0.169 Uiso 1 1 calc R
C15 C 0.8304(10) 0.5368(12) 0.3446(17) 0.090(4) Uani 1 1 d .
H15A H 0.8796 0.4887 0.2803 0.108 Uiso 1 1 calc R
H15B H 0.8256 0.4924 0.4316 0.108 Uiso 1 1 calc R

loop_
_atom_site_aniso_label
_atom_site_aniso_U_11
_atom_site_aniso_U_22
_atom_site_aniso_U_33
_atom_site_aniso_U_23
_atom_site_aniso_U_13
_atom_site_aniso_U_12
Li1 0.031(7) 0.089(13) 0.049(9) 0.014(9) -0.004(6) 0.013(7)
Cl1 0.0638(15) 0.0737(17) 0.0589(15) 0.0077(16) 0.0095(10) 0.0207(14)
O1 0.033(3) 0.092(6) 0.055(4) 0.001(4) -0.005(3) 0.002(3)
C2 0.049(5) 0.079(8) 0.086(8) -0.002(7) -0.005(5) 0.013(6)
C3 0.048(6) 0.125(12) 0.097(10) -0.041(9) 0.009(6) -0.016(7)
C4 0.037(6) 0.152(15) 0.111(11) -0.008(11) -0.012(6) 0.020(7)
C5 0.052(6) 0.128(12) 0.069(8) 0.008(7) -0.002(5) 0.020(7)
O11 0.037(3) 0.070(5) 0.083(5) 0.001(4) 0.004(3) -0.003(3)
C12 0.084(8) 0.074(9) 0.087(9) 0.011(7) 0.028(6) -0.009(6)
C13 0.181(17) 0.060(9) 0.106(12) 0.007(9) -0.048(11) -0.034(11)
C14 0.078(10) 0.105(13) 0.23(2) -0.009(15) -0.016(11) -0.040(10)
C15 0.036(5) 0.097(10) 0.139(12) 0.006(9) 0.012(6) 0.004(6)

loop_
_atom_type_symbol
_atom_type_description
_atom_type_scat_dispersion_real
_atom_type_scat_dispersion_imag
_atom_type_scat_source
C C 0.0033 0.0016 'International Tables Vol C Tables 4.2.6.8 and 6.1.1.4'
H H 0.0000 0.0000 'International Tables Vol C Tables 4.2.6.8 and 6.1.1.4'
Cl Cl 0.1484 0.1585 'International Tables Vol C Tables 4.2.6.8 and 6.1.1.4'
Li Li -0.0003 0.0001 'International Tables Vol C Tables 4.2.6.8 and 6.1.1.4'
O O 0.0106 0.0060 'International Tables Vol C Tables 4.2.6.8 and 6.1.1.4'

loop_
_geom_angle_atom_site_label_1
_geom_angle_atom_site_label_2
_geom_angle_atom_site_label_3
_geom_angle
_geom_angle_site_symmetry_1
_geom_angle_site_symmetry_3
O11 Li1 O1 107.0(8) . .
O11 Li1 Cl1 115.0(6) . .
O1 Li1 Cl1 112.4(9) . .
O11 Li1 Cl1 110.5(9) . 3_666
O1 Li1 Cl1 109.2(6) . 3_666
Cl1 Li1 Cl1 102.7(6) . 3_666
O11 Li1 Li1 128.2(10) . 3_666
O1 Li1 Li1 124.5(10) . 3_666
Cl1 Li1 Li1 52.1(5) . 3_666
Cl1 Li1 Li1 50.6(6) 3_666 3_666
Li1 Cl1 Li1 77.3(6) . 3_666
C5 O1 C2 108.1(7) . .
C5 O1 Li1 117.8(9) . .
C2 O1 Li1 117.6(8) . .
O1 C2 C3 102.4(10) . .
O1 C2 H2A 111.3 . .
C3 C2 H2A 111.3 . .
O1 C2 H2B 111.3 . .
C3 C2 H2B 111.3 . .
H2A C2 H2B 109.2 . .
C4 C3 C2 103.7(10) . .
C4 C3 H3A 111.0 . .
C2 C3 H3A 111.0 . .
C4 C3 H3B 111.0 . .
C2 C3 H3B 111.0 . .
H3A C3 H3B 109.0 . .
C5 C4 C3 102.7(10) . .
C5 C4 H4A 111.2 . .
C3 C4 H4A 111.2 . .
C5 C4 H4B 111.2 . .
C3 C4 H4B 111.2 . .
H4A C4 H4B 109.1 . .
O1 C5 C4 110.0(12) . .
O1 C5 H5A 109.7 . .
C4 C5 H5A 109.7 . .
O1 C5 H5B 109.7 . .
C4 C5 H5B 109.7 . .
H5A C5 H5B 108.2 . .
C15 O11 C12 108.4(9) . .
C15 O11 Li1 119.9(8) . .
C12 O11 Li1 119.1(8) . .
O11 C12 C13 106.8(11) . .
O11 C12 H12A 110.4 . .
C13 C12 H12A 110.4 . .
O11 C12 H12B 110.4 . .
C13 C12 H12B 110.4 . .
H12A C12 H12B 108.6 . .
C12 C13 C14 104.6(12) . .
C12 C13 H13A 110.8 . .
C14 C13 H13A 110.8 . .
C12 C13 H13B 110.8 . .
C14 C13 H13B 110.8 . .
H13A C13 H13B 108.9 . .
C13 C14 C15 108.0(11) . .
C13 C14 H14A 110.1 . .
C15 C14 H14A 110.1 . .
C13 C14 H14B 110.1 . .
C15 C14 H14B 110.1 . .
H14A C14 H14B 108.4 . .
O11 C15 C14 105.8(11) . .
O11 C15 H15A 110.6 . .
C14 C15 H15A 110.6 . .
O11 C15 H15B 110.6 . .
C14 C15 H15B 110.6 . .
H15A C15 H15B 108.7 . .

loop_
_geom_bond_atom_site_label_1
_geom_bond_atom_site_label_2
_geom_bond_distance
_geom_bond_site_symmetry_2
Li1 O11 1.922(18) .
Li1 O1 1.962(15) .
Li1 Cl1 2.320(17) .
Li1 Cl1 2.368(18) 3_666
Li1 Li1 2.93(3) 3_666
Cl1 Li1 2.368(18) 3_666
O1 C5 1.434(13) .
O1 C2 1.444(14) .
C2 C3 1.518(16) .
C2 H2A 0.9900 .
C2 H2B 0.9900 .
C3 C4 1.52(2) .
C3 H3A 0.9900 .
C3 H3B 0.9900 .
C4 C5 1.450(15) .
C4 H4A 0.9900 .
C4 H4B 0.9900 .
C5 H5A 0.9900 .
C5 H5B 0.9900 .
O11 C15 1.434(12) .
O11 C12 1.440(14) .
C12 C13 1.455(17) .
C12 H12A 0.9900 .
C12 H12B 0.9900 .
C13 C14 1.47(2) .
C13 H13A 0.9900 .
C13 H13B 0.9900 .
C14 C15 1.478(19) .
C14 H14A 0.9900 .
C14 H14B 0.9900 .
C15 H15A 0.9900 .
C15 H15B 0.9900 .

loop_
_geom_torsion_atom_site_label_1
_geom_torsion_atom_site_label_2
_geom_torsion_atom_site_label_3
_geom_torsion_atom_site_label_4
_geom_torsion
_geom_torsion_site_symmetry_1
_geom_torsion_site_symmetry_4
O11 Li1 Cl1 Li1 120.0(12) . 3_666
O1 Li1 Cl1 Li1 -117.2(9) . 3_666
Cl1 Li1 Cl1 Li1 0.0 3_666 3_666
O11 Li1 O1 C5 -68.0(11) . .
Cl1 Li1 O1 C5 164.8(8) . .
Cl1 Li1 O1 C5 51.6(11) 3_666 .
Li1 Li1 O1 C5 106.4(14) 3_666 .
O11 Li1 O1 C2 159.8(8) . .
Cl1 Li1 O1 C2 32.6(11) . .
Cl1 Li1 O1 C2 -80.6(10) 3_666 .
Li1 Li1 O1 C2 -25.8(17) 3_666 .
C5 O1 C2 C3 -27.3(11) . .
Li1 O1 C2 C3 109.1(10) . .
O1 C2 C3 C4 36.1(12) . .
C2 C3 C4 C5 -31.3(14) . .
C2 O1 C5 C4 7.9(13) . .
Li1 O1 C5 C4 -128.5(11) . .
C3 C4 C5 O1 15.2(15) . .
O1 Li1 O11 C15 -134.8(10) . .
Cl1 Li1 O11 C15 -9.2(14) . .
Cl1 Li1 O11 C15 106.5(10) 3_666 .
Li1 Li1 O11 C15 51.1(18) 3_666 .
O1 Li1 O11 C12 87.8(12) . .
Cl1 Li1 O11 C12 -146.6(9) . .
Cl1 Li1 O11 C12 -31.0(11) 3_666 .
Li1 Li1 O11 C12 -86.4(14) 3_666 .
C15 O11 C12 C13 -24.4(16) . .
Li1 O11 C12 C13 117.5(13) . .
O11 C12 C13 C14 25.3(19) . .
C12 C13 C14 C15 -17(2) . .
C12 O11 C15 C14 13.0(16) . .
Li1 O11 C15 C14 -128.5(14) . .
C13 C14 C15 O11 3(2) . .
